data_7045326
loop_
_publ_author_name
'Morrow, T. J.'
'Christman, W. E.'
'Williams, J. Z.'
'Arulsamy, N.'
'Goroncy, A.'
'Hulley, E. B.'

_publ_section_title
;
 Ligand dynamics and protonation preferences of Rh and Ir complexes
 bearing an almost, but not quite, pendent base.
;
_journal_issue 8
_journal_name_full 'Dalton transactions (Cambridge, England : 2003)'
_journal_page_first 2670
_journal_page_last 2682
_journal_paper_doi 10.1039/c7dt04259k
_journal_volume 47
_journal_year 2018
_chemical_formula_moiety '2(C23 H29 Ir N3), 2(Cl), 3(O)'
_chemical_formula_sum 'C23 H29 Cl Ir N3 O1.5'
_chemical_formula_weight 599.14
_space_group_crystal_system triclinic
_space_group_IT_number 2
_space_group_name_Hall '-P 1'
_space_group_name_H-M_alt 'P -1'
_symmetry_space_group_name_Hall '-P 1'
_symmetry_space_group_name_H-M 'P -1'
_atom_sites_solution_hydrogens geom
_audit_creation_method SHELXL-2014/7
_audit_update_record
;
2017-11-04 deposited with the CCDC.
2018-01-22 downloaded from the CCDC.
;
_cell_angle_alpha 114.387(2)
_cell_angle_beta 97.829(1)
_cell_angle_gamma 99.861(1)
_cell_formula_units_Z 4
_cell_length_a 9.5235(2)
_cell_length_b 15.9622(4)
_cell_length_c 16.7580(4)
_cell_measurement_reflns_used 9175
_cell_measurement_temperature 150(2)
_cell_measurement_theta_max 33.31
_cell_measurement_theta_min 2.40
_cell_volume 2224.30(10)
_computing_cell_refinement 'Bruker SAINT'
_computing_data_collection 'Bruker APEX2'
_computing_data_reduction 'Bruker SAINT'
_computing_molecular_graphics 'Bruker SHELXTL'
_computing_publication_material 'Bruker SHELXTL'
_computing_structure_refinement 'SHELXL-2014/7 (Sheldrick, 2014)'
_computing_structure_solution 'SHELXS-97 (Sheldrick 2008)'
_diffrn_ambient_temperature 150(2)
_diffrn_measured_fraction_theta_full 0.999
_diffrn_measured_fraction_theta_max 0.995
_diffrn_measurement_device_type 'Bruker APEX-II CCD'
_diffrn_measurement_method '\f and \w scans'
_diffrn_radiation_type MoK\a
_diffrn_radiation_wavelength 0.71073
_diffrn_reflns_av_R_equivalents 0.0324
_diffrn_reflns_av_unetI/netI 0.0360
_diffrn_reflns_Laue_measured_fraction_full 0.999
_diffrn_reflns_Laue_measured_fraction_max 0.995
_diffrn_reflns_limit_h_max 14
_diffrn_reflns_limit_h_min -13
_diffrn_reflns_limit_k_max 21
_diffrn_reflns_limit_k_min -24
_diffrn_reflns_limit_l_max 26
_diffrn_reflns_limit_l_min -26
_diffrn_reflns_number 62580
_diffrn_reflns_point_group_measured_fraction_full 0.999
_diffrn_reflns_point_group_measured_fraction_max 0.995
_diffrn_reflns_theta_full 25.242
_diffrn_reflns_theta_max 33.727
_diffrn_reflns_theta_min 1.447
_exptl_absorpt_coefficient_mu 6.145
_exptl_absorpt_correction_T_max 0.7470
_exptl_absorpt_correction_T_min 0.4852
_exptl_absorpt_correction_type multi-scan
_exptl_absorpt_process_details 'Bruker SAINT'
_exptl_crystal_colour yellow
_exptl_crystal_density_diffrn 1.789
_exptl_crystal_description rectangular
_exptl_crystal_F_000 1176
_exptl_crystal_size_max 0.344
_exptl_crystal_size_mid 0.157
_exptl_crystal_size_min 0.116
_refine_diff_density_max 7.089
_refine_diff_density_min -3.228
_refine_diff_density_rms 0.179
_refine_ls_extinction_method none
_refine_ls_goodness_of_fit_ref 1.059
_refine_ls_hydrogen_treatment constr
_refine_ls_matrix_type full
_refine_ls_number_parameters 551
_refine_ls_number_reflns 17670
_refine_ls_number_restraints 0
_refine_ls_restrained_S_all 1.059
_refine_ls_R_factor_all 0.0526
_refine_ls_R_factor_gt 0.0382
_refine_ls_shift/su_max 0.005
_refine_ls_shift/su_mean 0.000
_refine_ls_structure_factor_coef Fsqd
_refine_ls_weighting_details 'w=1/[\s^2^(Fo^2^)+(0.0414P)^2^+5.6923P] where P=(Fo^2^+2Fc^2^)/3'
_refine_ls_weighting_scheme calc
_refine_ls_wR_factor_gt 0.0886
_refine_ls_wR_factor_ref 0.0951
_reflns_Friedel_coverage 0.000
_reflns_number_gt 14202
_reflns_number_total 17670
_reflns_threshold_expression 'I > 2\s(I)'
_cod_data_source_file c7dt04259k2.cif
_cod_data_source_block tm02d
_cod_depositor_comments 'Adding full bibliography for 7045326--7045328.cif.'
_cod_original_cell_volume 2224.30(9)
_cod_original_formula_sum 'C23 H29 Cl Ir N3 O1.50'
_cod_database_code 7045326
_shelx_shelxl_version_number 2014/7
_shelx_space_group_comment
; 
The symmetry employed for this shelxl refinement is uniquely defined 
by the following loop, which should always be used as a source of 
symmetry information in preference to the above space-group names. 
They are only intended as comments. 
;
_shelx_estimated_absorpt_t_min 0.226
_shelx_estimated_absorpt_t_max 0.536

loop_
_space_group_symop_operation_xyz
'x, y, z'
'-x, -y, -z'

loop_
_atom_site_label
_atom_site_type_symbol
_atom_site_fract_x
_atom_site_fract_y
_atom_site_fract_z
_atom_site_U_iso_or_equiv
_atom_site_adp_type
_atom_site_occupancy
_atom_site_site_symmetry_order
_atom_site_calc_flag
_atom_site_refinement_flags_posn
_atom_site_refinement_flags_adp
_atom_site_refinement_flags_occupancy
_atom_site_disorder_assembly
_atom_site_disorder_group
Ir1 Ir 0.94155(2) 0.37982(2) 0.12438(2) 0.01805(3) Uani 1 1 d . . . . .
N1 N 1.0057(3) 0.5353(2) 0.17712(19) 0.0203(5) Uani 1 1 d . . . . .
N2 N 0.8988(3) 0.4161(2) 0.25293(19) 0.0213(5) Uani 1 1 d . . . . .
N3 N 0.7266(3) 0.4262(2) 0.11592(19) 0.0191(5) Uani 1 1 d . . . . .
C16 C 1.0835(4) 0.2963(3) 0.1333(3) 0.0274(7) Uani 1 1 d . . . . .
H16A H 1.1314 0.3115 0.1963 0.033 Uiso 1 1 calc R U . . .
C17 C 0.9304(4) 0.2416(3) 0.1036(3) 0.0268(7) Uani 1 1 d . . . . .
H17A H 0.8929 0.2262 0.1501 0.032 Uiso 1 1 calc R U . . .
C20 C 0.9065(4) 0.3111(3) -0.0190(2) 0.0259(7) Uani 1 1 d . . . . .
H20A H 0.8330 0.3319 -0.0504 0.031 Uiso 1 1 calc R U . . .
C21 C 1.0441(4) 0.3756(3) 0.0179(2) 0.0244(7) Uani 1 1 d . . . . .
H21A H 1.0503 0.4333 0.0075 0.029 Uiso 1 1 calc R U . . .
C1 C 0.7675(4) 0.5105(2) 0.2060(2) 0.0212(6) Uani 1 1 d . . . . .
H1A H 0.6850 0.5417 0.2180 0.025 Uiso 1 1 calc R U . . .
C2 C 0.9012(4) 0.5778(2) 0.2079(2) 0.0204(6) Uani 1 1 d . . . . .
C3 C 0.9189(4) 0.6751(3) 0.2419(2) 0.0256(7) Uani 1 1 d . . . . .
H3A H 0.8412 0.7029 0.2606 0.031 Uiso 1 1 calc R U . . .
C4 C 1.0526(4) 0.7310(3) 0.2481(3) 0.0291(7) Uani 1 1 d . . . . .
H4A H 1.0682 0.7980 0.2711 0.035 Uiso 1 1 calc R U . . .
C5 C 1.1625(4) 0.6876(3) 0.2202(2) 0.0282(7) Uani 1 1 d . . . . .
H5A H 1.2561 0.7246 0.2259 0.034 Uiso 1 1 calc R U . . .
C6 C 1.1350(4) 0.5897(3) 0.1841(2) 0.0239(6) Uani 1 1 d . . . . .
H6A H 1.2102 0.5602 0.1636 0.029 Uiso 1 1 calc R U . . .
C7 C 0.8095(4) 0.4754(2) 0.2742(2) 0.0206(6) Uani 1 1 d . . . . .
C8 C 0.7619(4) 0.5020(3) 0.3543(2) 0.0273(7) Uani 1 1 d . . . . .
H8A H 0.6981 0.5431 0.3679 0.033 Uiso 1 1 calc R U . . .
C9 C 0.8093(5) 0.4674(3) 0.4135(3) 0.0327(8) Uani 1 1 d . . . . .
H9A H 0.7778 0.4839 0.4682 0.039 Uiso 1 1 calc R U . . .
C10 C 0.9027(5) 0.4089(3) 0.3922(3) 0.0316(8) Uani 1 1 d . . . . .
H10A H 0.9382 0.3858 0.4328 0.038 Uiso 1 1 calc R U . . .
C11 C 0.9448(4) 0.3837(3) 0.3114(2) 0.0261(7) Uani 1 1 d . . . . .
H11A H 1.0080 0.3423 0.2968 0.031 Uiso 1 1 calc R U . . .
C12 C 0.5983(4) 0.3531(3) 0.1087(2) 0.0241(6) Uani 1 1 d . . . . .
H12A H 0.5212 0.3827 0.1340 0.029 Uiso 1 1 calc R U . . .
H12B H 0.6276 0.3160 0.1400 0.029 Uiso 1 1 calc R U . . .
C13 C 0.5464(4) 0.2914(3) 0.0080(3) 0.0288(8) Uani 1 1 d . . . . .
H13A H 0.4432 0.2550 -0.0082 0.035 Uiso 1 1 calc R U . . .
H13B H 0.6082 0.2465 -0.0141 0.035 Uiso 1 1 calc R U . . .
C14 C 0.5628(4) 0.3637(3) -0.0306(3) 0.0327(8) Uani 1 1 d . . . . .
H14A H 0.4678 0.3781 -0.0442 0.039 Uiso 1 1 calc R U . . .
H14B H 0.5989 0.3390 -0.0865 0.039 Uiso 1 1 calc R U . . .
C15 C 0.6746(4) 0.4528(3) 0.0434(3) 0.0278(7) Uani 1 1 d . . . . .
H15A H 0.7574 0.4719 0.0196 0.033 Uiso 1 1 calc R U . . .
H15B H 0.6281 0.5063 0.0670 0.033 Uiso 1 1 calc R U . . .
C18 C 0.8654(5) 0.1650(3) 0.0076(3) 0.0347(9) Uani 1 1 d . . . . .
H18A H 0.7596 0.1396 0.0006 0.042 Uiso 1 1 calc R U . . .
H18B H 0.9134 0.1121 -0.0042 0.042 Uiso 1 1 calc R U . . .
C19 C 0.8849(5) 0.2033(3) -0.0607(3) 0.0344(9) Uani 1 1 d . . . . .
H19A H 0.7976 0.1725 -0.1115 0.041 Uiso 1 1 calc R U . . .
H19B H 0.9710 0.1869 -0.0848 0.041 Uiso 1 1 calc R U . . .
C22 C 1.1877(4) 0.3475(3) 0.0253(3) 0.0292(8) Uani 1 1 d . . . . .
H22A H 1.2684 0.4053 0.0618 0.035 Uiso 1 1 calc R U . . .
H22B H 1.2065 0.3162 -0.0355 0.035 Uiso 1 1 calc R U . . .
C23 C 1.1854(5) 0.2795(3) 0.0690(3) 0.0337(9) Uani 1 1 d . . . . .
H23A H 1.1525 0.2130 0.0215 0.040 Uiso 1 1 calc R U . . .
H23B H 1.2857 0.2893 0.1023 0.040 Uiso 1 1 calc R U . . .
Ir2 Ir 0.64886(2) 0.04733(2) 0.29683(2) 0.02747(4) Uani 1 1 d . . . . .
N4 N 0.4823(4) 0.0006(2) 0.3580(2) 0.0308(7) Uani 1 1 d . . . . .
N5 N 0.7053(3) 0.1755(2) 0.4184(2) 0.0231(6) Uani 1 1 d . . . . .
N6 N 0.4609(4) 0.1228(3) 0.2876(3) 0.0408(9) Uani 1 1 d . . . . .
C39 C 0.8566(5) 0.0253(4) 0.3192(4) 0.0443(11) Uani 1 1 d . . . . .
H39A H 0.9140 0.0647 0.3827 0.053 Uiso 1 1 calc R U . . .
C40 C 0.8518(6) 0.0788(4) 0.2664(4) 0.0466(12) Uani 1 1 d . . . . .
H40A H 0.9071 0.1471 0.2998 0.056 Uiso 1 1 calc R U . . .
C43 C 0.5881(7) -0.0421(4) 0.1561(3) 0.0486(13) Uani 1 1 d . . . . .
H43A H 0.4833 -0.0516 0.1282 0.058 Uiso 1 1 calc R U . . .
C44 C 0.6081(6) -0.0981(3) 0.1992(3) 0.0435(11) Uani 1 1 d . . . . .
H44A H 0.5147 -0.1395 0.1971 0.052 Uiso 1 1 calc R U . . .
C24 C 0.4431(4) 0.1518(3) 0.3810(3) 0.0372(10) Uani 1 1 d . . . . .
H24A H 0.3668 0.1885 0.3931 0.045 Uiso 1 1 calc R U . . .
C25 C 0.4012(4) 0.0625(3) 0.3925(3) 0.0335(9) Uani 1 1 d . . . . .
C26 C 0.2923(5) 0.0466(4) 0.4353(4) 0.0463(12) Uani 1 1 d . . . . .
H26A H 0.2368 0.0917 0.4581 0.056 Uiso 1 1 calc R U . . .
C27 C 0.2666(6) -0.0368(4) 0.4440(4) 0.0485(12) Uani 1 1 d . . . . .
H27A H 0.1923 -0.0503 0.4727 0.058 Uiso 1 1 calc R U . . .
C28 C 0.3492(5) -0.0993(3) 0.4110(3) 0.0407(10) Uani 1 1 d . . . . .
H28A H 0.3335 -0.1566 0.4170 0.049 Uiso 1 1 calc R U . . .
C29 C 0.4557(5) -0.0795(3) 0.3687(3) 0.0343(9) Uani 1 1 d . . . . .
H29A H 0.5125 -0.1239 0.3464 0.041 Uiso 1 1 calc R U . . .
C30 C 0.5900(4) 0.2114(3) 0.4422(3) 0.0291(8) Uani 1 1 d . . . . .
C31 C 0.6093(5) 0.2956(3) 0.5176(3) 0.0356(9) Uani 1 1 d . . . . .
H31A H 0.5269 0.3196 0.5324 0.043 Uiso 1 1 calc R U . . .
C32 C 0.7458(5) 0.3455(3) 0.5717(3) 0.0360(9) Uani 1 1 d . . . . .
H32A H 0.7594 0.4040 0.6236 0.043 Uiso 1 1 calc R U . . .
C33 C 0.8631(5) 0.3083(3) 0.5488(3) 0.0315(8) Uani 1 1 d . . . . .
H33A H 0.9591 0.3400 0.5857 0.038 Uiso 1 1 calc R U . . .
C34 C 0.8389(4) 0.2236(3) 0.4708(3) 0.0260(7) Uani 1 1 d . . . . .
H34A H 0.9203 0.1992 0.4543 0.031 Uiso 1 1 calc R U . . .
C35 C 0.5015(7) 0.2073(4) 0.2708(4) 0.0544(15) Uani 1 1 d . . . . .
H35A H 0.4527 0.2570 0.3032 0.065 Uiso 1 1 calc R U . A 1
H35B H 0.6088 0.2346 0.2891 0.065 Uiso 1 1 calc R U . A 1
C36 C 0.4475(8) 0.1672(5) 0.1718(5) 0.037(2) Uani 0.629(15) 1 d . . P B 1
H36A H 0.5200 0.1381 0.1401 0.045 Uiso 1 1 calc R U . B 1
H36B H 0.4291 0.2174 0.1547 0.045 Uiso 1 1 calc R U . B 1
C37 C 0.3069(10) 0.0929(6) 0.1482(6) 0.041(2) Uani 0.629(15) 1 d . . P B 1
H37A H 0.2211 0.1186 0.1411 0.050 Uiso 1 1 calc R U . B 1
H37B H 0.2999 0.0363 0.0914 0.050 Uiso 1 1 calc R U . B 1
C36A C 0.4001(19) 0.2257(15) 0.2235(15) 0.067(6) Uani 0.371(15) 1 d . . P B 2
C37A C 0.2712(19) 0.1385(17) 0.1906(16) 0.066(6) Uani 0.371(15) 1 d . . P B 2
C38 C 0.3131(6) 0.0684(4) 0.2235(4) 0.0530(15) Uani 1 1 d . . . . .
H38A H 0.3015 -0.0008 0.2015 0.064 Uiso 1 1 calc R U . B 1
H38B H 0.2336 0.0863 0.2543 0.064 Uiso 1 1 calc R U . B 1
C41 C 0.8573(8) 0.0310(4) 0.1680(4) 0.0647(18) Uani 1 1 d . . . . .
H41A H 0.9107 -0.0191 0.1579 0.078 Uiso 1 1 calc R U . . .
H41B H 0.9102 0.0784 0.1516 0.078 Uiso 1 1 calc R U . . .
C42 C 0.6958(9) -0.0144(5) 0.1069(4) 0.0656(19) Uani 1 1 d . . . . .
H42A H 0.6643 0.0318 0.0878 0.079 Uiso 1 1 calc R U . . .
H42B H 0.6952 -0.0715 0.0520 0.079 Uiso 1 1 calc R U . . .
C45 C 0.7373(7) -0.1412(4) 0.2000(4) 0.0504(13) Uani 1 1 d . . . . .
H45A H 0.7726 -0.1520 0.1445 0.061 Uiso 1 1 calc R U . . .
H45B H 0.7050 -0.2038 0.1996 0.061 Uiso 1 1 calc R U . . .
C46 C 0.8628(7) -0.0790(4) 0.2812(4) 0.0544(14) Uani 1 1 d . . . . .
H46A H 0.9571 -0.0848 0.2637 0.065 Uiso 1 1 calc R U . . .
H46B H 0.8575 -0.1009 0.3283 0.065 Uiso 1 1 calc R U . . .
Cl1 Cl 0.18275(13) 0.28955(9) 0.40835(10) 0.0484(3) Uani 1 1 d . . . . .
Cl2 Cl 0.53493(16) 0.68123(13) 0.27552(10) 0.0569(4) Uani 1 1 d . . . . .
O1W O 0.1800(6) 0.2339(4) 0.5644(3) 0.0726(13) Uani 1 1 d . . . . .
O2W O 0.3870(5) 0.4819(3) 0.2558(3) 0.0704(13) Uani 1 1 d . . . . .
O3W O 0.4030(7) 0.4602(4) 0.4163(4) 0.0902(17) Uani 1 1 d . . . . .

loop_
_atom_site_aniso_label
_atom_site_aniso_U_11
_atom_site_aniso_U_22
_atom_site_aniso_U_33
_atom_site_aniso_U_23
_atom_site_aniso_U_13
_atom_site_aniso_U_12
Ir1 0.01891(6) 0.01962(6) 0.01808(6) 0.00902(5) 0.00538(4) 0.00846(4)
N1 0.0199(12) 0.0218(13) 0.0190(12) 0.0089(11) 0.0044(10) 0.0056(10)
N2 0.0243(13) 0.0223(14) 0.0184(12) 0.0095(11) 0.0052(10) 0.0072(11)
N3 0.0190(12) 0.0229(13) 0.0180(11) 0.0103(10) 0.0050(10) 0.0079(10)
C16 0.0297(17) 0.0253(17) 0.0319(18) 0.0141(15) 0.0065(14) 0.0153(14)
C17 0.0344(18) 0.0201(16) 0.0284(17) 0.0113(14) 0.0100(14) 0.0097(14)
C20 0.0283(17) 0.0296(18) 0.0183(14) 0.0077(13) 0.0063(13) 0.0102(14)
C21 0.0282(16) 0.0269(17) 0.0224(15) 0.0111(13) 0.0116(13) 0.0130(14)
C1 0.0211(14) 0.0202(15) 0.0257(15) 0.0101(13) 0.0094(12) 0.0103(12)
C2 0.0217(14) 0.0213(15) 0.0184(13) 0.0082(12) 0.0046(11) 0.0073(12)
C3 0.0315(17) 0.0235(17) 0.0233(15) 0.0100(13) 0.0057(13) 0.0123(14)
C4 0.0349(19) 0.0224(17) 0.0255(16) 0.0083(14) 0.0038(14) 0.0048(14)
C5 0.0270(17) 0.0284(18) 0.0228(15) 0.0092(14) 0.0032(13) -0.0010(14)
C6 0.0213(15) 0.0269(17) 0.0216(14) 0.0099(13) 0.0049(12) 0.0038(12)
C7 0.0222(14) 0.0211(15) 0.0176(13) 0.0068(12) 0.0068(11) 0.0061(12)
C8 0.0305(17) 0.0303(19) 0.0197(14) 0.0095(14) 0.0090(13) 0.0062(14)
C9 0.038(2) 0.038(2) 0.0196(15) 0.0114(15) 0.0087(15) 0.0048(17)
C10 0.039(2) 0.034(2) 0.0209(15) 0.0150(15) 0.0022(14) 0.0028(16)
C11 0.0302(17) 0.0277(18) 0.0225(15) 0.0139(14) 0.0034(13) 0.0076(14)
C12 0.0200(14) 0.0259(17) 0.0245(15) 0.0106(13) 0.0053(12) 0.0029(12)
C13 0.0202(15) 0.0306(19) 0.0254(16) 0.0053(14) 0.0009(13) 0.0038(13)
C14 0.0248(17) 0.045(2) 0.0273(17) 0.0156(17) 0.0014(14) 0.0108(16)
C15 0.0309(18) 0.0293(19) 0.0268(16) 0.0155(15) 0.0038(14) 0.0111(14)
C18 0.039(2) 0.0230(18) 0.0316(19) 0.0041(15) 0.0070(16) 0.0051(16)
C19 0.037(2) 0.0278(19) 0.0268(18) 0.0024(15) 0.0057(16) 0.0069(16)
C22 0.0245(16) 0.034(2) 0.0338(19) 0.0145(16) 0.0139(14) 0.0136(15)
C23 0.0298(18) 0.036(2) 0.041(2) 0.0161(18) 0.0134(16) 0.0201(16)
Ir2 0.03537(8) 0.01825(7) 0.02331(7) 0.00567(5) 0.00218(5) 0.00630(5)
N4 0.0321(16) 0.0186(14) 0.0320(16) 0.0064(13) -0.0034(13) 0.0041(12)
N5 0.0259(14) 0.0175(13) 0.0224(13) 0.0068(11) 0.0018(11) 0.0053(10)
N6 0.042(2) 0.0236(17) 0.047(2) 0.0181(16) -0.0164(17) 0.0003(14)
C39 0.040(2) 0.036(2) 0.048(3) 0.008(2) 0.008(2) 0.0145(19)
C40 0.053(3) 0.034(2) 0.043(3) 0.007(2) 0.022(2) 0.003(2)
C43 0.071(3) 0.040(3) 0.0224(18) 0.0038(18) 0.000(2) 0.019(2)
C44 0.064(3) 0.0227(19) 0.029(2) 0.0008(16) 0.003(2) 0.007(2)
C24 0.0248(17) 0.0228(18) 0.059(3) 0.0138(19) 0.0037(18) 0.0092(14)
C25 0.0257(17) 0.0245(18) 0.039(2) 0.0080(16) -0.0012(15) 0.0032(14)
C26 0.034(2) 0.038(2) 0.052(3) 0.008(2) 0.009(2) 0.0031(18)
C27 0.041(2) 0.044(3) 0.044(3) 0.011(2) 0.007(2) -0.004(2)
C28 0.046(2) 0.029(2) 0.033(2) 0.0111(17) -0.0029(18) -0.0077(18)
C29 0.040(2) 0.0210(17) 0.0315(19) 0.0072(15) -0.0040(16) 0.0033(15)
C30 0.0294(17) 0.0183(16) 0.0355(19) 0.0083(14) 0.0034(15) 0.0084(13)
C31 0.043(2) 0.0180(17) 0.040(2) 0.0059(16) 0.0191(18) 0.0022(15)
C32 0.053(3) 0.0218(18) 0.0251(17) 0.0054(15) 0.0092(17) 0.0034(17)
C33 0.0352(19) 0.0283(19) 0.0238(16) 0.0115(15) -0.0006(14) -0.0036(15)
C34 0.0263(16) 0.0249(17) 0.0266(16) 0.0128(14) 0.0040(13) 0.0044(13)
C35 0.057(3) 0.031(2) 0.068(4) 0.031(2) -0.019(3) -0.001(2)
C36 0.043(4) 0.034(4) 0.039(4) 0.022(3) 0.003(3) 0.009(3)
C37 0.049(5) 0.034(4) 0.034(4) 0.018(3) -0.011(3) 0.000(3)
C36A 0.053(9) 0.079(14) 0.086(14) 0.058(12) 0.009(9) 0.014(9)
C37A 0.046(9) 0.077(14) 0.073(13) 0.047(12) -0.024(9) 0.003(9)
C38 0.045(3) 0.030(2) 0.066(3) 0.020(2) -0.025(2) -0.0013(19)
C41 0.094(5) 0.043(3) 0.060(4) 0.020(3) 0.043(4) 0.012(3)
C42 0.117(6) 0.059(4) 0.036(3) 0.025(3) 0.027(3) 0.044(4)
C45 0.084(4) 0.027(2) 0.039(2) 0.0104(19) 0.017(3) 0.021(2)
C46 0.068(4) 0.038(3) 0.059(3) 0.017(2) 0.018(3) 0.026(3)
Cl1 0.0330(5) 0.0455(7) 0.0685(8) 0.0244(6) 0.0123(5) 0.0163(5)
Cl2 0.0574(7) 0.0901(11) 0.0637(8) 0.0533(8) 0.0354(7) 0.0524(8)
O1W 0.079(3) 0.084(3) 0.050(2) 0.019(2) 0.023(2) 0.032(3)
O2W 0.080(3) 0.053(3) 0.054(2) 0.006(2) -0.012(2) 0.027(2)
O3W 0.099(4) 0.064(3) 0.092(4) 0.030(3) 0.023(3) -0.006(3)

loop_
_atom_type_symbol
_atom_type_description
_atom_type_scat_dispersion_real
_atom_type_scat_dispersion_imag
_atom_type_scat_source
C C 0.0033 0.0016 'International Tables Vol C Tables 4.2.6.8 and 6.1.1.4'
H H 0.0000 0.0000 'International Tables Vol C Tables 4.2.6.8 and 6.1.1.4'
N N 0.0061 0.0033 'International Tables Vol C Tables 4.2.6.8 and 6.1.1.4'
O O 0.0106 0.0060 'International Tables Vol C Tables 4.2.6.8 and 6.1.1.4'
Cl Cl 0.1484 0.1585 'International Tables Vol C Tables 4.2.6.8 and 6.1.1.4'
Ir Ir -1.4442 7.9887 'International Tables Vol C Tables 4.2.6.8 and 6.1.1.4'

loop_
_geom_angle_atom_site_label_1
_geom_angle_atom_site_label_2
_geom_angle_atom_site_label_3
_geom_angle
C17 Ir1 C16 41.27(16)
C17 Ir1 N2 90.95(14)
C16 Ir1 N2 96.09(14)
C17 Ir1 C21 97.56(15)
C16 Ir1 C21 80.78(15)
N2 Ir1 C21 162.64(13)
C17 Ir1 C20 80.23(15)
C16 Ir1 C20 89.69(15)
N2 Ir1 C20 159.14(14)
C21 Ir1 C20 38.20(14)
C17 Ir1 N1 163.90(13)
C16 Ir1 N1 124.94(13)
N2 Ir1 N1 81.84(11)
C21 Ir1 N1 86.00(13)
C20 Ir1 N1 111.09(13)
C17 Ir1 N3 118.21(13)
C16 Ir1 N3 158.71(14)
N2 Ir1 N3 75.87(10)
C21 Ir1 N3 112.60(12)
C20 Ir1 N3 91.61(12)
N1 Ir1 N3 74.07(10)
C6 N1 C2 118.6(3)
C6 N1 Ir1 127.7(2)
C2 N1 Ir1 113.7(2)
C11 N2 C7 118.8(3)
C11 N2 Ir1 127.1(3)
C7 N2 Ir1 114.0(2)
C1 N3 C12 111.6(3)
C1 N3 C15 110.8(3)
C12 N3 C15 103.6(3)
C1 N3 Ir1 97.58(18)
C12 N3 Ir1 112.5(2)
C15 N3 Ir1 120.8(2)
C17 C16 C23 121.4(4)
C17 C16 Ir1 68.7(2)
C23 C16 Ir1 116.0(3)
C17 C16 H16A 114.4
C23 C16 H16A 114.4
Ir1 C16 H16A 114.4
C16 C17 C18 122.1(4)
C16 C17 Ir1 70.1(2)
C18 C17 Ir1 115.9(3)
C16 C17 H17A 113.9
C18 C17 H17A 113.9
Ir1 C17 H17A 113.9
C21 C20 C19 123.3(3)
C21 C20 Ir1 70.6(2)
C19 C20 Ir1 114.8(3)
C21 C20 H20A 113.7
C19 C20 H20A 113.7
Ir1 C20 H20A 113.7
C20 C21 C22 124.3(3)
C20 C21 Ir1 71.2(2)
C22 C21 Ir1 112.3(2)
C20 C21 H21A 113.9
C22 C21 H21A 113.9
Ir1 C21 H21A 113.9
N3 C1 C7 106.7(3)
N3 C1 C2 107.5(3)
C7 C1 C2 108.2(3)
N3 C1 H1A 111.4
C7 C1 H1A 111.4
C2 C1 H1A 111.4
N1 C2 C3 122.6(3)
N1 C2 C1 113.6(3)
C3 C2 C1 123.8(3)
C2 C3 C4 118.5(3)
C2 C3 H3A 120.7
C4 C3 H3A 120.7
C5 C4 C3 118.8(4)
C5 C4 H4A 120.6
C3 C4 H4A 120.6
C6 C5 C4 119.4(4)
C6 C5 H5A 120.3
C4 C5 H5A 120.3
N1 C6 C5 122.1(3)
N1 C6 H6A 119.0
C5 C6 H6A 119.0
N2 C7 C8 121.8(3)
N2 C7 C1 115.0(3)
C8 C7 C1 123.2(3)
C9 C8 C7 118.7(4)
C9 C8 H8A 120.6
C7 C8 H8A 120.6
C10 C9 C8 119.1(4)
C10 C9 H9A 120.5
C8 C9 H9A 120.5
C9 C10 C11 119.8(4)
C9 C10 H10A 120.1
C11 C10 H10A 120.1
N2 C11 C10 121.8(4)
N2 C11 H11A 119.1
C10 C11 H11A 119.1
N3 C12 C13 102.8(3)
N3 C12 H12A 111.2
C13 C12 H12A 111.2
N3 C12 H12B 111.2
C13 C12 H12B 111.2
H12A C12 H12B 109.1
C12 C13 C14 103.3(3)
C12 C13 H13A 111.1
C14 C13 H13A 111.1
C12 C13 H13B 111.1
C14 C13 H13B 111.1
H13A C13 H13B 109.1
C13 C14 C15 105.0(3)
C13 C14 H14A 110.7
C15 C14 H14A 110.7
C13 C14 H14B 110.7
C15 C14 H14B 110.7
H14A C14 H14B 108.8
N3 C15 C14 106.0(3)
N3 C15 H15A 110.5
C14 C15 H15A 110.5
N3 C15 H15B 110.5
C14 C15 H15B 110.5
H15A C15 H15B 108.7
C17 C18 C19 111.7(3)
C17 C18 H18A 109.3
C19 C18 H18A 109.3
C17 C18 H18B 109.3
C19 C18 H18B 109.3
H18A C18 H18B 107.9
C18 C19 C20 111.9(3)
C18 C19 H19A 109.2
C20 C19 H19A 109.2
C18 C19 H19B 109.2
C20 C19 H19B 109.2
H19A C19 H19B 107.9
C21 C22 C23 111.5(3)
C21 C22 H22A 109.3
C23 C22 H22A 109.3
C21 C22 H22B 109.3
C23 C22 H22B 109.3
H22A C22 H22B 108.0
C16 C23 C22 111.1(3)
C16 C23 H23A 109.4
C22 C23 H23A 109.4
C16 C23 H23B 109.4
C22 C23 H23B 109.4
H23A C23 H23B 108.0
C39 Ir2 C40 41.0(2)
C39 Ir2 C43 97.0(2)
C40 Ir2 C43 81.5(2)
C39 Ir2 N5 91.98(16)
C40 Ir2 N5 92.42(16)
C43 Ir2 N5 158.01(17)
C39 Ir2 C44 79.9(2)
C40 Ir2 C44 90.3(2)
C43 Ir2 C44 37.8(2)
N5 Ir2 C44 164.11(16)
C39 Ir2 N4 119.84(18)
C40 Ir2 N4 160.59(19)
C43 Ir2 N4 108.15(19)
N5 Ir2 N4 84.30(12)
C44 Ir2 N4 87.94(18)
C39 Ir2 N6 161.22(17)
C40 Ir2 N6 125.01(19)
C43 Ir2 N6 91.64(18)
N5 Ir2 N6 74.51(12)
C44 Ir2 N6 116.23(17)
N4 Ir2 N6 72.55(14)
C29 N4 C25 116.8(4)
C29 N4 Ir2 128.3(3)
C25 N4 Ir2 114.9(3)
C34 N5 C30 118.3(3)
C34 N5 Ir2 127.4(3)
C30 N5 Ir2 114.3(2)
C24 N6 C35 110.7(4)
C24 N6 C38 108.7(4)
C35 N6 C38 103.6(4)
C24 N6 Ir2 97.0(2)
C35 N6 Ir2 115.0(3)
C38 N6 Ir2 121.5(3)
C40 C39 C46 124.3(5)
C40 C39 Ir2 70.1(3)
C46 C39 Ir2 115.4(4)
C40 C39 H39A 113.3
C46 C39 H39A 113.3
Ir2 C39 H39A 113.3
C39 C40 C41 119.4(5)
C39 C40 Ir2 68.9(3)
C41 C40 Ir2 116.6(4)
C39 C40 H40A 114.7
C41 C40 H40A 114.7
Ir2 C40 H40A 114.7
C44 C43 C42 123.8(5)
C44 C43 Ir2 72.0(3)
C42 C43 Ir2 112.3(4)
C44 C43 H43A 113.9
C42 C43 H43A 113.9
Ir2 C43 H43A 113.9
C43 C44 C45 123.7(5)
C43 C44 Ir2 70.2(3)
C45 C44 Ir2 114.9(3)
C43 C44 H44A 113.6
C45 C44 H44A 113.6
Ir2 C44 H44A 113.6
N6 C24 C30 106.7(4)
N6 C24 C25 107.5(3)
C30 C24 C25 109.6(4)
N6 C24 H24A 111.0
C30 C24 H24A 111.0
C25 C24 H24A 111.0
N4 C25 C26 123.5(4)
N4 C25 C24 113.1(4)
C26 C25 C24 123.5(4)
C27 C26 C25 118.2(5)
C27 C26 H26A 120.9
C25 C26 H26A 120.9
C28 C27 C26 119.0(5)
C28 C27 H27A 120.5
C26 C27 H27A 120.5
C27 C28 C29 120.0(5)
C27 C28 H28A 120.0
C29 C28 H28A 120.0
N4 C29 C28 122.5(4)
N4 C29 H29A 118.8
C28 C29 H29A 118.8
N5 C30 C31 121.2(4)
N5 C30 C24 115.0(3)
C31 C30 C24 123.7(4)
C32 C31 C30 120.9(4)
C32 C31 H31A 119.6
C30 C31 H31A 119.6
C31 C32 C33 118.1(4)
C31 C32 H32A 120.9
C33 C32 H32A 120.9
C32 C33 C34 119.0(4)
C32 C33 H33A 120.5
C34 C33 H33A 120.5
N5 C34 C33 122.4(4)
N5 C34 H34A 118.8
C33 C34 H34A 118.8
C36A C35 N6 118.4(9)
C36 C35 N6 102.7(4)
C36 C35 H35A 111.2
N6 C35 H35A 111.2
C36 C35 H35B 111.2
N6 C35 H35B 111.2
H35A C35 H35B 109.1
C35 C36 C37 105.7(6)
C35 C36 H36A 110.6
C37 C36 H36A 110.6
C35 C36 H36B 110.6
C37 C36 H36B 110.6
H36A C36 H36B 108.7
C38 C37 C36 105.6(5)
C38 C37 H37A 110.6
C36 C37 H37A 110.6
C38 C37 H37B 110.6
C36 C37 H37B 110.6
H37A C37 H37B 108.7
C35 C36A C37A 103.0(13)
C38 C37A C36A 110.3(11)
C37 C38 N6 107.2(5)
N6 C38 C37A 103.3(7)
C37 C38 H38A 110.3
N6 C38 H38A 110.3
C37 C38 H38B 110.3
N6 C38 H38B 110.3
H38A C38 H38B 108.5
C40 C41 C42 109.8(5)
C40 C41 H41A 109.7
C42 C41 H41A 109.7
C40 C41 H41B 109.7
C42 C41 H41B 109.7
H41A C41 H41B 108.2
C43 C42 C41 111.9(4)
C43 C42 H42A 109.2
C41 C42 H42A 109.2
C43 C42 H42B 109.2
C41 C42 H42B 109.2
H42A C42 H42B 107.9
C44 C45 C46 112.8(4)
C44 C45 H45A 109.0
C46 C45 H45A 109.0
C44 C45 H45B 109.0
C46 C45 H45B 109.0
H45A C45 H45B 107.8
C45 C46 C39 110.9(5)
C45 C46 H46A 109.5
C39 C46 H46A 109.5
C45 C46 H46B 109.5
C39 C46 H46B 109.5
H46A C46 H46B 108.1

loop_
_geom_bond_atom_site_label_1
_geom_bond_atom_site_label_2
_geom_bond_distance
Ir1 C17 2.068(4)
Ir1 C16 2.087(3)
Ir1 N2 2.105(3)
Ir1 C21 2.131(3)
Ir1 C20 2.138(3)
Ir1 N1 2.199(3)
Ir1 N3 2.299(3)
N1 C6 1.340(4)
N1 C2 1.341(4)
N2 C11 1.342(4)
N2 C7 1.350(4)
N3 C1 1.491(4)
N3 C12 1.491(5)
N3 C15 1.495(4)
C16 C17 1.464(6)
C16 C23 1.520(6)
C16 H16A 1.0000
C17 C18 1.520(6)
C17 H17A 1.0000
C20 C21 1.397(5)
C20 C19 1.529(6)
C20 H20A 1.0000
C21 C22 1.515(5)
C21 H21A 1.0000
C1 C7 1.504(5)
C1 C2 1.506(5)
C1 H1A 1.0000
C2 C3 1.385(5)
C3 C4 1.388(6)
C3 H3A 0.9500
C4 C5 1.382(6)
C4 H4A 0.9500
C5 C6 1.382(5)
C5 H5A 0.9500
C6 H6A 0.9500
C7 C8 1.395(5)
C8 C9 1.382(6)
C8 H8A 0.9500
C9 C10 1.374(6)
C9 H9A 0.9500
C10 C11 1.382(5)
C10 H10A 0.9500
C11 H11A 0.9500
C12 C13 1.515(5)
C12 H12A 0.9900
C12 H12B 0.9900
C13 C14 1.535(6)
C13 H13A 0.9900
C13 H13B 0.9900
C14 C15 1.536(6)
C14 H14A 0.9900
C14 H14B 0.9900
C15 H15A 0.9900
C15 H15B 0.9900
C18 C19 1.521(6)
C18 H18A 0.9900
C18 H18B 0.9900
C19 H19A 0.9900
C19 H19B 0.9900
C22 C23 1.538(6)
C22 H22A 0.9900
C22 H22B 0.9900
C23 H23A 0.9900
C23 H23B 0.9900
Ir2 C39 2.079(5)
Ir2 C40 2.096(5)
Ir2 C43 2.121(4)
Ir2 N5 2.124(3)
Ir2 C44 2.144(4)
Ir2 N4 2.189(4)
Ir2 N6 2.345(4)
N4 C29 1.350(5)
N4 C25 1.349(5)
N5 C34 1.335(5)
N5 C30 1.356(5)
N6 C24 1.481(7)
N6 C35 1.488(6)
N6 C38 1.513(6)
C39 C40 1.462(8)
C39 C46 1.532(7)
C39 H39A 1.0000
C40 C41 1.517(8)
C40 H40A 1.0000
C43 C44 1.382(7)
C43 C42 1.518(9)
C43 H43A 1.0000
C44 C45 1.510(8)
C44 H44A 1.0000
C24 C30 1.504(6)
C24 C25 1.510(6)
C24 H24A 1.0000
C25 C26 1.386(7)
C26 C27 1.382(8)
C26 H26A 0.9500
C27 C28 1.361(8)
C27 H27A 0.9500
C28 C29 1.379(7)
C28 H28A 0.9500
C29 H29A 0.9500
C30 C31 1.374(5)
C31 C32 1.368(6)
C31 H31A 0.9500
C32 C33 1.379(7)
C32 H32A 0.9500
C33 C34 1.393(5)
C33 H33A 0.9500
C34 H34A 0.9500
C35 C36A 1.314(18)
C35 C36 1.484(9)
C35 H35A 0.9900
C35 H35B 0.9900
C36 C37 1.510(11)
C36 H36A 0.9900
C36 H36B 0.9900
C37 C38 1.464(10)
C37 H37A 0.9900
C37 H37B 0.9900
C36A C37A 1.53(3)
C37A C38 1.522(18)
C38 H38A 0.9900
C38 H38B 0.9900
C41 C42 1.587(10)
C41 H41A 0.9900
C41 H41B 0.9900
C42 H42A 0.9900
C42 H42B 0.9900
C45 C46 1.517(8)
C45 H45A 0.9900
C45 H45B 0.9900
C46 H46A 0.9900
C46 H46B 0.9900

loop_
_geom_torsion_atom_site_label_1
_geom_torsion_atom_site_label_2
_geom_torsion_atom_site_label_3
_geom_torsion_atom_site_label_4
_geom_torsion
C12 C13 C14 C15 21.5(4)
C35 C36 C37 C38 -20.2(9)
C35 C36A C37A C38 -1(2)
